data_7053759
loop_
_publ_author_name
'Cornago, Pilar'
'Cabildo, Pilar'
'Claramunt, Rosa M.'
'Bouissane, Latifa'
'Pinilla, Elena'
'Torres, M. Rosario'
'Elguero, Jos\'e'

_publ_section_title
;
 The annular tautomerism of the curcuminoid NH-pyrazoles
;
_journal_issue 1
_journal_name_full 'New Journal of Chemistry'
_journal_page_first 125
_journal_paper_doi 10.1039/b812018h
_journal_volume 33
_journal_year 2009
_chemical_formula_sum 'C13 H14 N2 O2'
_chemical_formula_weight 230.26
_chemical_name_systematic
;
?
;
_space_group_IT_number 61
_symmetry_cell_setting orthorhombic
_symmetry_space_group_name_Hall '-P 2ac 2ab'
_symmetry_space_group_name_H-M 'P b c a'
_atom_sites_solution_hydrogens geom
_atom_sites_solution_primary direct
_atom_sites_solution_secondary difmap
_audit_creation_method SHELXL-97
_cell_angle_alpha 90.00
_cell_angle_beta 90.00
_cell_angle_gamma 90.00
_cell_formula_units_Z 8
_cell_length_a 13.2563(15)
_cell_length_b 7.6962(9)
_cell_length_c 22.855(3)
_cell_measurement_temperature 296(2)
_cell_volume 2331.7(5)
_computing_cell_refinement 'Bruker SMART'
_computing_data_collection 'Bruker SMART'
_computing_data_reduction 'Bruker SHELXTL'
_computing_molecular_graphics 'Bruker SHELXTL'
_computing_publication_material 'Bruker SHELXTL'
_computing_structure_refinement 'SHELXL-97 (Sheldrick, 1997)'
_computing_structure_solution 'SHELXS-97 (Sheldrick, 1990)'
_diffrn_ambient_temperature 296(2)
_diffrn_measured_fraction_theta_full 1.000
_diffrn_measured_fraction_theta_max 1.000
_diffrn_measurement_device_type 'CCD area detector'
_diffrn_measurement_method 'phi and omega scans'
_diffrn_radiation_monochromator graphite
_diffrn_radiation_source 'fine-focus sealed tube'
_diffrn_radiation_type MoK\a
_diffrn_radiation_wavelength 0.71073
_diffrn_reflns_av_R_equivalents 0.0889
_diffrn_reflns_av_sigmaI/netI 0.0571
_diffrn_reflns_limit_h_max 16
_diffrn_reflns_limit_h_min -13
_diffrn_reflns_limit_k_max 9
_diffrn_reflns_limit_k_min -9
_diffrn_reflns_limit_l_max 29
_diffrn_reflns_limit_l_min -29
_diffrn_reflns_number 19397
_diffrn_reflns_theta_full 27.00
_diffrn_reflns_theta_max 27.00
_diffrn_reflns_theta_min 1.78
_exptl_absorpt_coefficient_mu 0.090
_exptl_absorpt_correction_type none
_exptl_crystal_colour colorless
_exptl_crystal_density_diffrn 1.312
_exptl_crystal_density_method 'not measured'
_exptl_crystal_description prismatic
_exptl_crystal_F_000 976
_exptl_crystal_size_max 0.40
_exptl_crystal_size_mid 0.40
_exptl_crystal_size_min 0.28
_refine_diff_density_max 0.214
_refine_diff_density_min -0.247
_refine_diff_density_rms 0.047
_refine_ls_extinction_method none
_refine_ls_goodness_of_fit_ref 1.034
_refine_ls_hydrogen_treatment constr
_refine_ls_matrix_type full
_refine_ls_number_parameters 156
_refine_ls_number_reflns 2541
_refine_ls_number_restraints 0
_refine_ls_restrained_S_all 1.034
_refine_ls_R_factor_all 0.1252
_refine_ls_R_factor_gt 0.0508
_refine_ls_shift/su_max 0.052
_refine_ls_shift/su_mean 0.001
_refine_ls_structure_factor_coef Fsqd
_refine_ls_weighting_details 'calc w=1/[\s^2^(Fo^2^)+(0.0840P)^2^+0.0000P] where P=(Fo^2^+2Fc^2^)/3'
_refine_ls_weighting_scheme calc
_refine_ls_wR_factor_gt 0.1320
_refine_ls_wR_factor_ref 0.1768
_reflns_number_gt 1248
_reflns_number_total 2541
_reflns_threshold_expression >2sigma(I)
_cod_data_source_file b812018hsup1.cif
_cod_data_source_block comp4
_cod_depositor_comments
;
The following automatic conversions were performed:

'_symmetry_cell_setting' value 'Orthorhombic' changed to
'orthorhombic' according to
/home/saulius/struct/CIF-dictionaries/cif_core.dic dictionary named
'cif_core.dic' version 2.4.2 from 2011-04-26.

Automatic conversion script
Id: cif_fix_values 1891 2012-01-12 08:04:46Z andrius 
;
_cod_original_sg_symbol_H-M Pbca
_cod_database_code 7053759

loop_
_symmetry_equiv_pos_as_xyz
'x, y, z'
'-x+1/2, -y, z+1/2'
'-x, y+1/2, -z+1/2'
'x+1/2, -y+1/2, -z'
'-x, -y, -z'
'x-1/2, y, -z-1/2'
'x, -y-1/2, z-1/2'
'-x-1/2, y-1/2, z'

loop_
_atom_site_label
_atom_site_type_symbol
_atom_site_fract_x
_atom_site_fract_y
_atom_site_fract_z
_atom_site_U_iso_or_equiv
_atom_site_adp_type
_atom_site_occupancy
_atom_site_symmetry_multiplicity
_atom_site_calc_flag
_atom_site_refinement_flags
O1 O 0.57529(15) 1.1620(2) 0.68737(7) 0.0508(6) Uani 1 1 d .
H1A H 0.5186 1.2434 0.6804 0.061 Uiso 1 1 d R
N1 N 0.58996(17) 0.4565(3) 0.31981(9) 0.0435(6) Uani 1 1 d .
H1B H 0.5670 0.4739 0.2751 0.052 Uiso 1 1 d R
O2 O 0.62105(16) 0.8377(2) 0.71175(7) 0.0541(6) Uani 1 1 d .
N2 N 0.57923(17) 0.6090(3) 0.34970(9) 0.0473(6) Uani 1 1 d .
C3 C 0.61222(19) 0.5728(3) 0.40372(11) 0.0402(6) Uani 1 1 d .
C4 C 0.6432(2) 0.3996(4) 0.40733(11) 0.0463(7) Uani 1 1 d .
H4 H 0.6688 0.3433 0.4401 0.056 Uiso 1 1 calc R
C5 C 0.6283(2) 0.3291(3) 0.35302(11) 0.0410(6) Uani 1 1 d .
C6 C 0.6142(2) 0.7087(3) 0.44782(11) 0.0445(7) Uani 1 1 d .
H6 H 0.5993 0.8211 0.4356 0.053 Uiso 1 1 calc R
C7 C 0.6354(2) 0.6865(4) 0.50398(11) 0.0459(7) Uani 1 1 d .
H7 H 0.6548 0.5754 0.5153 0.055 Uiso 1 1 calc R
C8 C 0.63139(19) 0.8194(3) 0.55023(11) 0.0403(6) Uani 1 1 d .
C9 C 0.6369(2) 0.7664(3) 0.60830(11) 0.0450(7) Uani 1 1 d .
H9 H 0.6519 0.6511 0.6168 0.054 Uiso 1 1 calc R
C10 C 0.6206(2) 0.8817(3) 0.65378(11) 0.0409(7) Uani 1 1 d .
C11 C 0.59883(19) 1.0551(3) 0.64150(11) 0.0399(7) Uani 1 1 d .
C12 C 0.6027(2) 1.1112(4) 0.58400(11) 0.0447(7) Uani 1 1 d .
H12 H 0.5950 1.2288 0.5757 0.054 Uiso 1 1 calc R
C13 C 0.6177(2) 0.9953(4) 0.53890(11) 0.0476(7) Uani 1 1 d .
H13 H 0.6187 1.0351 0.5005 0.057 Uiso 1 1 calc R
C14 C 0.6586(2) 0.6710(3) 0.72680(11) 0.0525(8) Uani 1 1 d .
H14A H 0.6579 0.6578 0.7686 0.079 Uiso 1 1 calc R
H14B H 0.7264 0.6591 0.7127 0.079 Uiso 1 1 calc R
H14C H 0.6168 0.5833 0.7093 0.079 Uiso 1 1 calc R
C15 C 0.6459(2) 0.1525(3) 0.32900(13) 0.0549(8) Uani 1 1 d .
H15A H 0.6075 0.1380 0.2937 0.082 Uiso 1 1 calc R
H15B H 0.6254 0.0671 0.3572 0.082 Uiso 1 1 calc R
H15C H 0.7164 0.1382 0.3205 0.082 Uiso 1 1 calc R

loop_
_atom_site_aniso_label
_atom_site_aniso_U_11
_atom_site_aniso_U_22
_atom_site_aniso_U_33
_atom_site_aniso_U_23
_atom_site_aniso_U_13
_atom_site_aniso_U_12
O1 0.0653(14) 0.0499(11) 0.0373(11) -0.0100(9) -0.0075(9) 0.0144(10)
N1 0.0567(16) 0.0430(13) 0.0309(12) -0.0036(10) -0.0012(10) 0.0082(11)
O2 0.0837(16) 0.0510(12) 0.0276(10) 0.0023(8) -0.0032(10) 0.0170(10)
N2 0.0665(17) 0.0436(13) 0.0318(12) -0.0019(10) -0.0056(11) 0.0106(11)
C3 0.0455(16) 0.0443(15) 0.0308(14) -0.0008(11) -0.0003(11) 0.0043(13)
C4 0.0563(19) 0.0477(17) 0.0350(15) 0.0052(12) -0.0050(13) 0.0062(14)
C5 0.0439(16) 0.0401(14) 0.0389(15) 0.0001(12) 0.0019(13) 0.0004(12)
C6 0.0548(18) 0.0458(16) 0.0330(15) -0.0026(12) 0.0008(13) 0.0078(13)
C7 0.0552(19) 0.0499(16) 0.0325(15) -0.0010(12) -0.0009(13) 0.0057(13)
C8 0.0435(16) 0.0471(16) 0.0302(14) -0.0012(11) -0.0021(12) 0.0017(12)
C9 0.0551(19) 0.0442(16) 0.0357(15) -0.0004(12) -0.0029(13) 0.0072(13)
C10 0.0514(17) 0.0447(15) 0.0266(14) 0.0012(11) -0.0036(12) 0.0051(13)
C11 0.0426(16) 0.0420(15) 0.0352(14) -0.0053(12) -0.0063(12) 0.0019(12)
C12 0.0537(18) 0.0407(15) 0.0398(16) 0.0002(12) -0.0015(13) -0.0045(13)
C13 0.0576(19) 0.0519(17) 0.0334(15) 0.0045(12) -0.0002(13) -0.0032(14)
C14 0.071(2) 0.0477(17) 0.0385(16) 0.0074(13) -0.0058(14) 0.0082(15)
C15 0.059(2) 0.0460(17) 0.059(2) -0.0068(14) 0.0013(15) 0.0003(14)

loop_
_atom_type_symbol
_atom_type_description
_atom_type_scat_dispersion_real
_atom_type_scat_dispersion_imag
_atom_type_scat_source
C C 0.0033 0.0016 'International Tables Vol C Tables 4.2.6.8 and 6.1.1.4'
H H 0.0000 0.0000 'International Tables Vol C Tables 4.2.6.8 and 6.1.1.4'
N N 0.0061 0.0033 'International Tables Vol C Tables 4.2.6.8 and 6.1.1.4'
O O 0.0106 0.0060 'International Tables Vol C Tables 4.2.6.8 and 6.1.1.4'

loop_
_geom_angle_atom_site_label_1
_geom_angle_atom_site_label_2
_geom_angle_atom_site_label_3
_geom_angle
C11 O1 H1A 115.4
C5 N1 N2 112.7(2)
C5 N1 H1B 137.5
N2 N1 H1B 109.9
C10 O2 C14 117.4(2)
C3 N2 N1 104.4(2)
N2 C3 C4 110.4(2)
N2 C3 C6 119.7(2)
C4 C3 C6 129.8(2)
C5 C4 C3 106.4(2)
C5 C4 H4 126.8
C3 C4 H4 126.8
N1 C5 C4 106.1(2)
N1 C5 C15 121.4(2)
C4 C5 C15 132.5(3)
C7 C6 C3 125.7(2)
C7 C6 H6 117.2
C3 C6 H6 117.2
C6 C7 C8 126.8(3)
C6 C7 H7 116.6
C8 C7 H7 116.6
C9 C8 C13 118.0(2)
C9 C8 C7 118.7(2)
C13 C8 C7 123.2(2)
C8 C9 C10 121.4(2)
C8 C9 H9 119.3
C10 C9 H9 119.3
O2 C10 C11 115.6(2)
O2 C10 C9 124.7(2)
C11 C10 C9 119.7(2)
C12 C11 C10 118.8(2)
C12 C11 O1 123.2(2)
C10 C11 O1 118.0(2)
C11 C12 C13 120.9(3)
C11 C12 H12 119.6
C13 C12 H12 119.6
C12 C13 C8 120.7(2)
C12 C13 H13 119.7
C8 C13 H13 119.7
O2 C14 H14A 109.5
O2 C14 H14B 109.5
H14A C14 H14B 109.5
O2 C14 H14C 109.5
H14A C14 H14C 109.5
H14B C14 H14C 109.5
C5 C15 H15A 109.5
C5 C15 H15B 109.5
H15A C15 H15B 109.5
C5 C15 H15C 109.5
H15A C15 H15C 109.5
H15B C15 H15C 109.5

loop_
_geom_bond_atom_site_label_1
_geom_bond_atom_site_label_2
_geom_bond_distance
O1 C11 1.369(3)
O1 H1A 0.9912
N1 C5 1.340(3)
N1 N2 1.365(3)
N1 H1B 1.0737
O2 C10 1.367(3)
O2 C14 1.419(3)
N2 C3 1.339(3)
C3 C4 1.398(4)
C3 C6 1.453(3)
C4 C5 1.369(4)
C4 H4 0.9300
C5 C15 1.484(4)
C6 C7 1.325(3)
C6 H6 0.9300
C7 C8 1.472(4)
C7 H7 0.9300
C8 C9 1.390(4)
C8 C13 1.390(4)
C9 C10 1.383(3)
C9 H9 0.9300
C10 C11 1.394(4)
C11 C12 1.384(4)
C12 C13 1.378(4)
C12 H12 0.9300
C13 H13 0.9300
C14 H14A 0.9600
C14 H14B 0.9600
C14 H14C 0.9600
C15 H15A 0.9600
C15 H15B 0.9600
C15 H15C 0.9600

loop_
_geom_hbond_atom_site_label_D
_geom_hbond_atom_site_label_H
_geom_hbond_atom_site_label_A
_geom_hbond_distance_DH
_geom_hbond_distance_HA
_geom_hbond_distance_DA
_geom_hbond_angle_DHA
_geom_hbond_site_symmetry_A
O1 H1A N2 0.99 1.86 2.832(3) 167.5 5_676
N1 H1B O2 1.07 2.17 2.962(3) 128.6 7_575
N1 H1B O1 1.07 2.26 3.167(3) 140.5 7_575

loop_
_geom_torsion_atom_site_label_1
_geom_torsion_atom_site_label_2
_geom_torsion_atom_site_label_3
_geom_torsion_atom_site_label_4
_geom_torsion
C5 N1 N2 C3 -0.2(3)
N1 N2 C3 C4 0.0(3)
N1 N2 C3 C6 178.4(2)
N2 C3 C4 C5 0.1(3)
C6 C3 C4 C5 -178.0(3)
N2 N1 C5 C4 0.3(3)
N2 N1 C5 C15 179.9(2)
C3 C4 C5 N1 -0.3(3)
C3 C4 C5 C15 -179.8(3)
N2 C3 C6 C7 172.9(3)
C4 C3 C6 C7 -9.1(5)
C3 C6 C7 C8 -175.6(3)
C6 C7 C8 C9 167.6(3)
C6 C7 C8 C13 -9.3(5)
C13 C8 C9 C10 5.6(4)
C7 C8 C9 C10 -171.6(3)
C14 O2 C10 C11 -170.0(2)
C14 O2 C10 C9 12.0(4)
C8 C9 C10 O2 177.5(3)
C8 C9 C10 C11 -0.5(4)
O2 C10 C11 C12 176.4(2)
C9 C10 C11 C12 -5.5(4)
O2 C10 C11 O1 -3.2(3)
C9 C10 C11 O1 174.9(2)
C10 C11 C12 C13 6.4(4)
O1 C11 C12 C13 -174.0(3)
C11 C12 C13 C8 -1.3(4)
C9 C8 C13 C12 -4.7(4)
C7 C8 C13 C12 172.3(3)
